data_7022848
loop_
_publ_author_name
'Liang, Lan-Chang'
'Lin, Sheng-Ta'
'Chien, Chia-Cheng'
'Chen, Ming-Tsz'

_publ_section_title
;
 Zirconium and hafnium complexes containing N-alkyl substituted amine
 biphenolate ligands: coordination chemistry and living ring-opening
 polymerization catalysis.
;
_journal_issue 25
_journal_name_full 'Dalton transactions (Cambridge, England : 2003)'
_journal_page_first 9286
_journal_page_last 9293
_journal_paper_doi 10.1039/c3dt50152c
_journal_volume 42
_journal_year 2013
_chemical_absolute_configuration unk
_chemical_formula_moiety 'C41 H68 N2 O4 Zr'
_chemical_formula_sum 'C41 H68 N2 O4 Zr'
_chemical_formula_weight 744.19
_chemical_name_systematic
;
?
;
_space_group_IT_number 19
_symmetry_cell_setting orthorhombic
_symmetry_space_group_name_Hall 'P 2ac 2ab'
_symmetry_space_group_name_H-M 'P 21 21 21'
_atom_sites_solution_hydrogens geom
_atom_sites_solution_primary direct
_atom_sites_solution_secondary difmap
_audit_creation_method SHELXL-97
_cell_angle_alpha 90.00
_cell_angle_beta 90.00
_cell_angle_gamma 90.00
_cell_formula_units_Z 4
_cell_length_a 14.2006(14)
_cell_length_b 15.6501(16)
_cell_length_c 19.191(2)
_cell_measurement_temperature 200(2)
_cell_volume 4265.0(8)
_computing_cell_refinement 'HKL Scalepack (Otwinowski & Minor 1997)'
_computing_data_collection 'Collect (Nonius BV, 1997-2000)'
_computing_data_reduction 'HKL Denzo and Scalepack (Otwinowski & Minor 19'
_computing_molecular_graphics 'Ortep-3 for Windows (Farrugia, 1997)'
_computing_publication_material 'WinGX publication routines (Farrugia, 1999)'
_computing_structure_refinement 'SHELXL-97 (Sheldrick, 1997)'
_computing_structure_solution 'SHELXS-86 (Sheldrick, 1986)'
_diffrn_ambient_temperature 200(2)
_diffrn_measured_fraction_theta_full 0.996
_diffrn_measured_fraction_theta_max 0.996
_diffrn_measurement_device_type KappaCCD
_diffrn_measurement_method 'CCD rotation images, thick slices'
_diffrn_radiation_monochromator graphite
_diffrn_radiation_source 'fine-focus sealed tube'
_diffrn_radiation_type MoK\a
_diffrn_radiation_wavelength 0.71073
_diffrn_reflns_av_R_equivalents 0.0545
_diffrn_reflns_av_unetI/netI 0.0548
_diffrn_reflns_limit_h_max 16
_diffrn_reflns_limit_h_min -14
_diffrn_reflns_limit_k_max 18
_diffrn_reflns_limit_k_min -16
_diffrn_reflns_limit_l_max 19
_diffrn_reflns_limit_l_min -22
_diffrn_reflns_number 25025
_diffrn_reflns_theta_full 25.02
_diffrn_reflns_theta_max 25.02
_diffrn_reflns_theta_min 1.94
_exptl_absorpt_coefficient_mu 0.296
_exptl_absorpt_correction_T_max 0.9061
_exptl_absorpt_correction_T_min 0.8021
_exptl_absorpt_correction_type multi-scan
_exptl_crystal_colour colorless
_exptl_crystal_density_diffrn 1.159
_exptl_crystal_density_method 'not measured'
_exptl_crystal_description prism
_exptl_crystal_F_000 1600
_exptl_crystal_size_max 0.78
_exptl_crystal_size_mid 0.56
_exptl_crystal_size_min 0.34
_refine_diff_density_max 0.577
_refine_diff_density_min -1.310
_refine_diff_density_rms 0.112
_refine_ls_abs_structure_details 'Flack H D (1983), Acta Cryst. A39, 876-881'
_refine_ls_abs_structure_Flack 0.02(5)
_refine_ls_extinction_method none
_refine_ls_goodness_of_fit_ref 1.121
_refine_ls_hydrogen_treatment constr
_refine_ls_matrix_type full
_refine_ls_number_parameters 428
_refine_ls_number_reflns 7390
_refine_ls_number_restraints 12
_refine_ls_restrained_S_all 1.121
_refine_ls_R_factor_all 0.0572
_refine_ls_R_factor_gt 0.0511
_refine_ls_shift/su_max 0.000
_refine_ls_shift/su_mean 0.000
_refine_ls_structure_factor_coef Fsqd
_refine_ls_weighting_details 'calc w=1/[\s^2^(Fo^2^)+(0.0844P)^2^+1.6065P] where P=(Fo^2^+2Fc^2^)/3'
_refine_ls_weighting_scheme calc
_refine_ls_wR_factor_gt 0.1398
_refine_ls_wR_factor_ref 0.1473
_reflns_number_gt 6737
_reflns_number_total 7390
_reflns_threshold_expression >2sigma(I)
_cod_data_source_file c3dt50152c.txt
_cod_data_source_block a12523_2cMeCN
_cod_depositor_comments
;
The following automatic conversions were performed:

'_symmetry_cell_setting' value 'Orthorhombic' changed to
'orthorhombic' according to
/home/saulius/struct/CIF-dictionaries/cif_core.dic dictionary named
'cif_core.dic' version 2.4.2 from 2011-04-26.

Automatic conversion script
Id: cif_fix_values 1891 2012-01-12 08:04:46Z andrius 
;
_cod_original_cell_volume 4264.9(8)
_cod_original_sg_symbol_H-M P2(1)2(1)2(1)
_cod_database_code 7022848

loop_
_symmetry_equiv_pos_as_xyz
'x, y, z'
'-x+1/2, -y, z+1/2'
'-x, y+1/2, -z+1/2'
'x+1/2, -y+1/2, -z'

loop_
_atom_site_label
_atom_site_type_symbol
_atom_site_fract_x
_atom_site_fract_y
_atom_site_fract_z
_atom_site_U_iso_or_equiv
_atom_site_adp_type
_atom_site_occupancy
_atom_site_symmetry_multiplicity
_atom_site_calc_flag
_atom_site_refinement_flags
_atom_site_disorder_assembly
_atom_site_disorder_group
C1 C 0.2864(3) 0.1305(3) 0.1415(2) 0.0344(10) Uani 1 1 d . . .
C2 C 0.3166(3) 0.1980(3) 0.0987(2) 0.0383(11) Uani 1 1 d . . .
C3 C 0.2680(3) 0.2210(3) 0.0300(2) 0.0411(11) Uani 1 1 d . . .
C4 C 0.1620(4) 0.2437(4) 0.0422(3) 0.0525(13) Uani 1 1 d . . .
H4A H 0.1327 0.2588 -0.0024 0.079 Uiso 1 1 calc R . .
H4B H 0.1575 0.2922 0.0743 0.079 Uiso 1 1 calc R . .
H4C H 0.1295 0.1943 0.0623 0.079 Uiso 1 1 calc R . .
C5 C 0.2734(4) 0.1428(3) -0.0191(2) 0.0469(12) Uani 1 1 d . . .
H5A H 0.2426 0.1564 -0.0634 0.070 Uiso 1 1 calc R . .
H5B H 0.2416 0.0940 0.0026 0.070 Uiso 1 1 calc R . .
H5C H 0.3396 0.1283 -0.0277 0.070 Uiso 1 1 calc R . .
C6 C 0.3121(4) 0.2963(4) -0.0076(3) 0.0549(14) Uani 1 1 d . . .
H6A H 0.2773 0.3077 -0.0506 0.082 Uiso 1 1 calc R . .
H6B H 0.3778 0.2829 -0.0189 0.082 Uiso 1 1 calc R . .
H6C H 0.3099 0.3468 0.0225 0.082 Uiso 1 1 calc R . .
C7 C 0.3948(3) 0.2447(3) 0.1204(2) 0.0434(11) Uani 1 1 d . . .
H7 H 0.4158 0.2904 0.0919 0.052 Uiso 1 1 calc R . .
C8 C 0.4432(3) 0.2280(4) 0.1812(3) 0.0485(13) Uani 1 1 d . A .
C9 C 0.5305(3) 0.2835(3) 0.2031(2) 0.0530(14) Uani 1 1 d D . .
C10 C 0.5481(6) 0.3571(4) 0.1512(4) 0.0311(18) Uiso 0.50 1 d PD A 1
H10A H 0.5127 0.3464 0.1082 0.047 Uiso 0.50 1 calc PR A 1
H10B H 0.6154 0.3604 0.1405 0.047 Uiso 0.50 1 calc PR A 1
H10C H 0.5272 0.4111 0.1719 0.047 Uiso 0.50 1 calc PR A 1
C11 C 0.5134(7) 0.3246(7) 0.2748(4) 0.047(2) Uiso 0.50 1 d PD A 1
H11A H 0.4747 0.3760 0.2691 0.070 Uiso 0.50 1 calc PR A 1
H11B H 0.5739 0.3402 0.2958 0.070 Uiso 0.50 1 calc PR A 1
H11C H 0.4806 0.2839 0.3051 0.070 Uiso 0.50 1 calc PR A 1
C10' C 0.6208(10) 0.2560(15) 0.1650(11) 0.143(8) Uiso 0.50 1 d PD A 2
H10D H 0.6141 0.2674 0.1150 0.214 Uiso 0.50 1 calc PR A 2
H10E H 0.6314 0.1948 0.1723 0.214 Uiso 0.50 1 calc PR A 2
H10F H 0.6744 0.2883 0.1834 0.214 Uiso 0.50 1 calc PR A 2
C11' C 0.4975(18) 0.3686(9) 0.2351(13) 0.158(9) Uiso 0.50 1 d PD A 2
H11D H 0.4413 0.3586 0.2636 0.238 Uiso 0.50 1 calc PR A 2
H11E H 0.4824 0.4090 0.1978 0.238 Uiso 0.50 1 calc PR A 2
H11F H 0.5478 0.3922 0.2643 0.238 Uiso 0.50 1 calc PR A 2
C12' C 0.5644(17) 0.2580(17) 0.2765(6) 0.156(9) Uiso 0.50 1 d PD A 1
H12A H 0.5357 0.2034 0.2898 0.235 Uiso 0.50 1 calc PR A 1
H12B H 0.5459 0.3022 0.3100 0.235 Uiso 0.50 1 calc PR A 1
H12C H 0.6331 0.2522 0.2764 0.235 Uiso 0.50 1 calc PR A 1
C12 C 0.6172(5) 0.2246(6) 0.1996(5) 0.042(2) Uiso 0.50 1 d PD A 2
H12D H 0.6343 0.2149 0.1507 0.064 Uiso 0.50 1 calc PR A 2
H12E H 0.6024 0.1698 0.2218 0.064 Uiso 0.50 1 calc PR A 2
H12F H 0.6700 0.2516 0.2239 0.064 Uiso 0.50 1 calc PR A 2
C13 C 0.4108(3) 0.1620(3) 0.2220(3) 0.0447(12) Uani 1 1 d . . .
H13A H 0.4425 0.1492 0.2644 0.054 Uiso 1 1 calc R A .
C14 C 0.3330(3) 0.1136(3) 0.2031(2) 0.0362(10) Uani 1 1 d . A .
C15 C 0.2974(3) 0.0430(3) 0.2495(2) 0.0398(11) Uani 1 1 d . . .
H15A H 0.3364 0.0407 0.2922 0.048 Uiso 1 1 calc R A .
H15B H 0.3042 -0.0123 0.2250 0.048 Uiso 1 1 calc R . .
C16 C 0.1789(3) 0.1420(3) 0.2984(2) 0.0323(9) Uani 1 1 d . . .
H16A H 0.1114 0.1467 0.3108 0.039 Uiso 1 1 calc R A .
H16B H 0.1912 0.1839 0.2609 0.039 Uiso 1 1 calc R . .
C17 C 0.2368(3) 0.1687(3) 0.3624(3) 0.0440(12) Uani 1 1 d . A .
H17A H 0.2392 0.1205 0.3958 0.053 Uiso 1 1 calc R . .
H17B H 0.3021 0.1816 0.3477 0.053 Uiso 1 1 calc R . .
C18 C 0.1956(5) 0.2460(4) 0.3981(3) 0.0652(17) Uani 1 1 d . . .
H18A H 0.2346 0.2611 0.4384 0.098 Uiso 1 1 calc R A .
H18B H 0.1315 0.2330 0.4137 0.098 Uiso 1 1 calc R . .
H18C H 0.1940 0.2940 0.3654 0.098 Uiso 1 1 calc R . .
C19 C 0.1710(3) -0.0105(3) 0.3226(2) 0.0354(9) Uani 1 1 d . . .
H19A H 0.2172 -0.0079 0.3611 0.042 Uiso 1 1 calc R A .
H19B H 0.1756 -0.0677 0.3010 0.042 Uiso 1 1 calc R . .
C20 C 0.0721(3) 0.0015(3) 0.3522(2) 0.0340(9) Uani 1 1 d . A .
C21 C 0.0592(3) 0.0152(3) 0.4226(2) 0.0384(10) Uani 1 1 d . . .
H21 H 0.1128 0.0210 0.4519 0.046 Uiso 1 1 calc R A .
C22 C -0.0302(3) 0.0207(3) 0.4517(2) 0.0416(11) Uani 1 1 d . A .
C23 C -0.0435(3) 0.0363(3) 0.5288(3) 0.0543(14) Uani 1 1 d D . .
C24 C 0.0294(9) -0.0054(11) 0.5773(7) 0.093(5) Uiso 0.50 1 d PD A 1
H24A H 0.0146 0.0088 0.6258 0.139 Uiso 0.50 1 calc PR A 1
H24B H 0.0924 0.0158 0.5657 0.139 Uiso 0.50 1 calc PR A 1
H24C H 0.0277 -0.0676 0.5712 0.139 Uiso 0.50 1 calc PR A 1
C25 C -0.0359(12) 0.1337(4) 0.5394(9) 0.099(5) Uiso 0.50 1 d PD A 1
H25A H -0.0811 0.1627 0.5089 0.148 Uiso 0.50 1 calc PR A 1
H25B H 0.0280 0.1526 0.5279 0.148 Uiso 0.50 1 calc PR A 1
H25C H -0.0498 0.1478 0.5880 0.148 Uiso 0.50 1 calc PR A 1
C26 C -0.1472(5) 0.0323(13) 0.5519(10) 0.115(6) Uiso 0.50 1 d PD A 1
H26A H -0.1864 0.0632 0.5182 0.173 Uiso 0.50 1 calc PR A 1
H26B H -0.1538 0.0585 0.5980 0.173 Uiso 0.50 1 calc PR A 1
H26C H -0.1675 -0.0275 0.5541 0.173 Uiso 0.50 1 calc PR A 1
C24' C 0.0502(5) 0.0433(8) 0.5689(5) 0.049(3) Uiso 0.50 1 d PD A 2
H24D H 0.0886 -0.0075 0.5596 0.073 Uiso 0.50 1 calc PR A 2
H24E H 0.0374 0.0474 0.6189 0.073 Uiso 0.50 1 calc PR A 2
H24F H 0.0842 0.0944 0.5535 0.073 Uiso 0.50 1 calc PR A 2
C25' C -0.1066(7) 0.1142(5) 0.5433(6) 0.052(2) Uiso 0.50 1 d PD A 2
H25D H -0.1134 0.1219 0.5938 0.079 Uiso 0.50 1 calc PR A 2
H25E H -0.1688 0.1049 0.5225 0.079 Uiso 0.50 1 calc PR A 2
H25F H -0.0779 0.1654 0.5230 0.079 Uiso 0.50 1 calc PR A 2
C26' C -0.0914(8) -0.0435(5) 0.5596(6) 0.061(3) Uiso 0.50 1 d PD A 2
H26D H -0.0524 -0.0939 0.5504 0.092 Uiso 0.50 1 calc PR A 2
H26E H -0.1534 -0.0511 0.5380 0.092 Uiso 0.50 1 calc PR A 2
H26F H -0.0991 -0.0362 0.6100 0.092 Uiso 0.50 1 calc PR A 2
C27 C -0.1059(3) 0.0129(3) 0.4064(2) 0.0391(10) Uani 1 1 d . . .
H27 H -0.1673 0.0160 0.4258 0.047 Uiso 1 1 calc R A .
C28 C -0.0987(3) 0.0011(3) 0.3352(2) 0.0367(9) Uani 1 1 d . A .
C29 C -0.1858(3) -0.0084(4) 0.2888(2) 0.0456(12) Uani 1 1 d . . .
C30 C -0.2789(3) 0.0015(5) 0.3296(3) 0.0637(16) Uani 1 1 d . A .
H30A H -0.3322 -0.0044 0.2975 0.096 Uiso 1 1 calc R . .
H30B H -0.2808 0.0580 0.3516 0.096 Uiso 1 1 calc R . .
H30C H -0.2827 -0.0428 0.3655 0.096 Uiso 1 1 calc R . .
C31 C -0.1861(4) -0.0977(4) 0.2555(3) 0.0640(16) Uani 1 1 d . A .
H31A H -0.2415 -0.1037 0.2255 0.096 Uiso 1 1 calc R . .
H31B H -0.1879 -0.1412 0.2922 0.096 Uiso 1 1 calc R . .
H31C H -0.1289 -0.1051 0.2276 0.096 Uiso 1 1 calc R . .
C32 C -0.1858(4) 0.0609(4) 0.2307(3) 0.0604(16) Uani 1 1 d . A .
H32A H -0.2421 0.0542 0.2016 0.091 Uiso 1 1 calc R . .
H32B H -0.1294 0.0544 0.2018 0.091 Uiso 1 1 calc R . .
H32C H -0.1860 0.1178 0.2521 0.091 Uiso 1 1 calc R . .
C33 C -0.0057(3) -0.0044(3) 0.3079(2) 0.0335(9) Uani 1 1 d . . .
C34 C -0.0138(4) -0.0010(4) 0.0187(3) 0.0563(14) Uani 1 1 d . . .
H34 H -0.0224 0.0597 0.0037 0.068 Uiso 1 1 calc R . .
C35 C -0.1090(5) -0.0406(7) 0.0249(4) 0.115(3) Uani 1 1 d . . .
H35A H -0.1463 -0.0089 0.0592 0.173 Uiso 1 1 calc R . .
H35B H -0.1024 -0.1001 0.0401 0.173 Uiso 1 1 calc R . .
H35C H -0.1407 -0.0388 -0.0204 0.173 Uiso 1 1 calc R . .
C36 C 0.0474(7) -0.0448(6) -0.0348(3) 0.105(3) Uani 1 1 d . . .
H36A H 0.1089 -0.0165 -0.0368 0.158 Uiso 1 1 calc R . .
H36B H 0.0170 -0.0415 -0.0806 0.158 Uiso 1 1 calc R . .
H36C H 0.0559 -0.1049 -0.0218 0.158 Uiso 1 1 calc R . .
C37 C 0.1749(4) -0.1899(4) 0.1523(3) 0.0549(14) Uani 1 1 d . . .
H37 H 0.1999 -0.2185 0.1951 0.066 Uiso 1 1 calc R . .
C38 C 0.0789(5) -0.2278(4) 0.1371(4) 0.0704(18) Uani 1 1 d . . .
H38A H 0.0369 -0.2172 0.1767 0.106 Uiso 1 1 calc R . .
H38B H 0.0851 -0.2895 0.1297 0.106 Uiso 1 1 calc R . .
H38C H 0.0527 -0.2011 0.0952 0.106 Uiso 1 1 calc R . .
C39 C 0.2399(6) -0.2081(6) 0.0951(5) 0.111(3) Uani 1 1 d . . .
H39A H 0.3017 -0.1835 0.1057 0.166 Uiso 1 1 calc R . .
H39B H 0.2156 -0.1831 0.0520 0.166 Uiso 1 1 calc R . .
H39C H 0.2461 -0.2701 0.0895 0.166 Uiso 1 1 calc R . .
C40 C -0.0051(3) 0.2115(3) 0.1736(2) 0.0413(11) Uani 1 1 d . . .
C41 C -0.0526(5) 0.2925(3) 0.1673(3) 0.0644(16) Uani 1 1 d . . .
H41A H -0.0321 0.3211 0.1245 0.097 Uiso 1 1 calc R . .
H41B H -0.0371 0.3283 0.2076 0.097 Uiso 1 1 calc R . .
H41C H -0.1208 0.2831 0.1657 0.097 Uiso 1 1 calc R . .
N1 N 0.1950(2) 0.0558(2) 0.26971(19) 0.0318(8) Uani 1 1 d . A .
N2 N 0.0332(3) 0.1473(2) 0.1777(2) 0.0362(9) Uani 1 1 d . A .
O1 O 0.2119(2) 0.08234(19) 0.12380(15) 0.0346(7) Uani 1 1 d . A .
O2 O 0.01046(19) -0.0188(2) 0.23991(14) 0.0355(7) Uani 1 1 d . A .
O4 O 0.0313(2) -0.0006(2) 0.08290(14) 0.0415(7) Uani 1 1 d . A .
O3 O 0.1687(2) -0.10208(18) 0.16641(18) 0.0421(7) Uani 1 1 d . A .
Zr1 Zr 0.10778(3) 0.00907(2) 0.16494(2) 0.02971(13) Uani 1 1 d . . .

loop_
_atom_site_aniso_label
_atom_site_aniso_U_11
_atom_site_aniso_U_22
_atom_site_aniso_U_33
_atom_site_aniso_U_23
_atom_site_aniso_U_13
_atom_site_aniso_U_12
C1 0.029(2) 0.036(2) 0.039(2) -0.0088(19) 0.0044(19) -0.0043(19)
C2 0.037(2) 0.042(3) 0.037(2) -0.011(2) 0.007(2) -0.003(2)
C3 0.043(3) 0.042(3) 0.038(3) -0.004(2) 0.009(2) -0.004(2)
C4 0.056(3) 0.054(3) 0.047(3) 0.001(3) 0.007(2) 0.012(3)
C5 0.054(3) 0.052(3) 0.035(3) -0.010(2) 0.007(2) -0.005(3)
C6 0.069(4) 0.047(3) 0.049(3) 0.004(2) 0.004(3) -0.013(3)
C7 0.038(2) 0.047(3) 0.045(3) -0.009(2) 0.008(2) -0.017(3)
C8 0.034(2) 0.055(3) 0.056(3) -0.021(3) 0.009(2) -0.015(2)
C9 0.037(3) 0.062(4) 0.060(3) -0.024(3) -0.001(2) -0.013(3)
C13 0.031(2) 0.066(3) 0.037(3) -0.014(2) -0.003(2) -0.002(2)
C14 0.029(2) 0.039(3) 0.041(3) -0.011(2) 0.0009(19) -0.001(2)
C15 0.032(2) 0.047(3) 0.040(2) -0.006(2) -0.0092(19) 0.006(2)
C16 0.030(2) 0.031(2) 0.036(2) -0.0028(19) -0.0042(18) -0.0023(19)
C17 0.041(3) 0.048(3) 0.043(3) -0.008(2) -0.008(2) 0.000(2)
C18 0.104(5) 0.044(3) 0.047(3) -0.012(3) -0.023(3) -0.001(3)
C19 0.032(2) 0.035(2) 0.039(2) 0.008(2) -0.0064(17) -0.0051(19)
C20 0.036(2) 0.030(2) 0.036(2) 0.0024(19) -0.0012(17) -0.0015(19)
C21 0.041(2) 0.033(2) 0.041(2) 0.004(2) -0.0024(19) -0.001(2)
C22 0.053(3) 0.035(3) 0.037(2) 0.002(2) -0.002(2) -0.005(2)
C23 0.054(3) 0.069(4) 0.039(3) -0.006(3) 0.006(2) -0.003(3)
C27 0.042(2) 0.032(2) 0.043(2) -0.0004(19) 0.009(2) 0.001(2)
C28 0.037(2) 0.032(2) 0.040(2) 0.002(2) -0.0017(18) -0.004(2)
C29 0.033(2) 0.057(3) 0.047(3) -0.015(3) 0.0009(19) 0.000(2)
C30 0.033(2) 0.102(5) 0.056(3) -0.023(4) 0.007(2) -0.011(3)
C31 0.053(3) 0.071(4) 0.068(4) -0.030(3) -0.005(3) -0.018(3)
C32 0.038(3) 0.090(5) 0.054(3) 0.009(3) -0.007(3) 0.003(3)
C33 0.037(2) 0.027(2) 0.037(2) -0.004(2) 0.0001(17) 0.000(2)
C34 0.070(3) 0.054(3) 0.044(3) 0.006(3) -0.019(2) 0.000(3)
C35 0.080(5) 0.183(10) 0.082(5) 0.022(5) -0.044(4) -0.054(6)
C36 0.147(8) 0.127(7) 0.043(4) -0.020(4) 0.002(4) 0.026(6)
C37 0.062(3) 0.050(3) 0.052(3) -0.007(3) -0.010(3) 0.013(3)
C38 0.086(5) 0.046(3) 0.079(4) -0.004(3) -0.017(3) -0.017(3)
C39 0.104(7) 0.115(7) 0.113(7) -0.047(5) 0.021(6) 0.032(5)
C40 0.044(3) 0.045(3) 0.035(3) -0.005(2) -0.005(2) 0.000(2)
C41 0.090(4) 0.037(3) 0.066(4) -0.012(3) -0.015(4) 0.028(3)
N1 0.0284(18) 0.0295(19) 0.037(2) -0.0004(16) -0.0045(16) 0.0050(15)
N2 0.038(2) 0.0260(19) 0.045(2) -0.0046(16) -0.0019(17) 0.0088(16)
O1 0.0353(15) 0.0305(16) 0.0379(17) -0.0053(13) 0.0003(13) -0.0050(14)
O2 0.0320(14) 0.0423(19) 0.0321(15) -0.0035(14) 0.0015(12) -0.0043(14)
O4 0.0419(16) 0.050(2) 0.0330(15) -0.0067(16) -0.0089(13) 0.0023(18)
O3 0.0486(17) 0.0251(14) 0.0526(19) -0.0114(16) 0.0001(17) 0.0047(13)
Zr1 0.0302(2) 0.0271(2) 0.0319(2) -0.00534(16) -0.00185(16) -0.00142(16)

loop_
_atom_type_symbol
_atom_type_description
_atom_type_scat_dispersion_real
_atom_type_scat_dispersion_imag
_atom_type_scat_source
C C 0.0033 0.0016 'International Tables Vol C Tables 4.2.6.8 and 6.1.1.4'
H H 0.0000 0.0000 'International Tables Vol C Tables 4.2.6.8 and 6.1.1.4'
N N 0.0061 0.0033 'International Tables Vol C Tables 4.2.6.8 and 6.1.1.4'
O O 0.0106 0.0060 'International Tables Vol C Tables 4.2.6.8 and 6.1.1.4'
Zr Zr -2.9673 0.5597 'International Tables Vol C Tables 4.2.6.8 and 6.1.1.4'

loop_
_geom_angle_atom_site_label_1
_geom_angle_atom_site_label_2
_geom_angle_atom_site_label_3
_geom_angle
O1 C1 C14 119.1(4)
O1 C1 C2 121.0(4)
C14 C1 C2 119.9(4)
C7 C2 C1 117.5(4)
C7 C2 C3 119.6(4)
C1 C2 C3 122.8(4)
C6 C3 C2 113.9(4)
C6 C3 C5 107.8(4)
C2 C3 C5 108.4(4)
C6 C3 C4 107.0(4)
C2 C3 C4 111.0(4)
C5 C3 C4 108.6(4)
C3 C4 H4A 109.5
C3 C4 H4B 109.5
H4A C4 H4B 109.5
C3 C4 H4C 109.5
H4A C4 H4C 109.5
H4B C4 H4C 109.5
C3 C5 H5A 109.5
C3 C5 H5B 109.5
H5A C5 H5B 109.5
C3 C5 H5C 109.5
H5A C5 H5C 109.5
H5B C5 H5C 109.5
C3 C6 H6A 109.5
C3 C6 H6B 109.5
H6A C6 H6B 109.5
C3 C6 H6C 109.5
H6A C6 H6C 109.5
H6B C6 H6C 109.5
C8 C7 C2 123.5(5)
C8 C7 H7 118.3
C2 C7 H7 118.3
C7 C8 C13 117.2(4)
C7 C8 C9 121.0(5)
C13 C8 C9 121.9(5)
C10' C9 C11 132.4(10)
C10' C9 C11' 133.3(14)
C11 C9 C11' 39.9(10)
C10' C9 C12 31.2(9)
C11 C9 C12 114.6(6)
C11' C9 C12 141.1(11)
C10' C9 C8 112.1(9)
C11 C9 C8 110.2(5)
C11' C9 C8 110.2(11)
C12 C9 C8 106.8(5)
C10' C9 C10 76.5(10)
C11 C9 C10 106.9(6)
C11' C9 C10 70.2(11)
C12 C9 C10 106.8(6)
C8 C9 C10 111.6(5)
C10' C9 C12' 95.8(13)
C11 C9 C12' 48.7(10)
C11' C9 C12' 87.3(14)
C12 C9 C12' 68.6(11)
C8 C9 C12' 110.3(10)
C10 C9 C12' 137.1(11)
C9 C10 H10A 109.5
C9 C10 H10B 109.5
H10A C10 H10B 109.5
C9 C10 H10C 109.5
H10A C10 H10C 109.5
H10B C10 H10C 109.5
C9 C11 H11A 109.5
C9 C11 H11B 109.5
H11A C11 H11B 109.5
C9 C11 H11C 109.5
H11A C11 H11C 109.5
H11B C11 H11C 109.5
C9 C10' H10D 109.5
C9 C10' H10E 109.5
H10D C10' H10E 109.5
C9 C10' H10F 109.5
H10D C10' H10F 109.5
H10E C10' H10F 109.5
C9 C11' H11D 109.5
C9 C11' H11E 109.5
H11D C11' H11E 109.5
C9 C11' H11F 109.5
H11D C11' H11F 109.5
H11E C11' H11F 109.5
C9 C12' H12A 109.5
C9 C12' H12B 109.5
H12A C12' H12B 109.5
C9 C12' H12C 109.5
H12A C12' H12C 109.5
H12B C12' H12C 109.5
C9 C12 H12D 109.5
C9 C12 H12E 109.5
H12D C12 H12E 109.5
C9 C12 H12F 109.5
H12D C12 H12F 109.5
H12E C12 H12F 109.5
C8 C13 C14 121.8(5)
C8 C13 H13A 119.1
C14 C13 H13A 119.1
C1 C14 C13 120.1(5)
C1 C14 C15 119.1(4)
C13 C14 C15 120.8(4)
C14 C15 N1 112.1(4)
C14 C15 H15A 109.2
N1 C15 H15A 109.2
C14 C15 H15B 109.2
N1 C15 H15B 109.2
H15A C15 H15B 107.9
N1 C16 C17 117.7(4)
N1 C16 H16A 107.9
C17 C16 H16A 107.9
N1 C16 H16B 107.9
C17 C16 H16B 107.9
H16A C16 H16B 107.2
C18 C17 C16 112.0(4)
C18 C17 H17A 109.2
C16 C17 H17A 109.2
C18 C17 H17B 109.2
C16 C17 H17B 109.2
H17A C17 H17B 107.9
C17 C18 H18A 109.5
C17 C18 H18B 109.5
H18A C18 H18B 109.5
C17 C18 H18C 109.5
H18A C18 H18C 109.5
H18B C18 H18C 109.5
N1 C19 C20 112.2(3)
N1 C19 H19A 109.2
C20 C19 H19A 109.2
N1 C19 H19B 109.2
C20 C19 H19B 109.2
H19A C19 H19B 107.9
C21 C20 C33 120.1(4)
C21 C20 C19 120.3(4)
C33 C20 C19 119.6(4)
C20 C21 C22 121.6(4)
C20 C21 H21 119.2
C22 C21 H21 119.2
C27 C22 C21 116.7(4)
C27 C22 C23 122.1(4)
C21 C22 C23 121.2(4)
C24 C23 C25' 128.3(9)
C24 C23 C26 116.9(10)
C25' C23 C26 54.8(8)
C24 C23 C22 116.1(7)
C25' C23 C22 112.2(5)
C26 C23 C22 113.2(8)
C24 C23 C26' 73.8(8)
C25' C23 C26' 108.4(7)
C26 C23 C26' 55.5(9)
C22 C23 C26' 107.4(6)
C24 C23 C24' 31.4(7)
C25' C23 C24' 110.9(7)
C26 C23 C24' 133.3(9)
C22 C23 C24' 113.1(5)
C26' C23 C24' 104.4(7)
C24 C23 C25 107.1(10)
C25' C23 C25 40.0(7)
C26 C23 C25 94.0(10)
C22 C23 C25 106.3(8)
C26' C23 C25 141.5(9)
C24' C23 C25 78.7(8)
C23 C24 H24A 109.5
C23 C24 H24B 109.5
H24A C24 H24B 109.5
C23 C24 H24C 109.5
H24A C24 H24C 109.5
H24B C24 H24C 109.5
C23 C25 H25A 109.5
C23 C25 H25B 109.5
H25A C25 H25B 109.5
C23 C25 H25C 109.5
H25A C25 H25C 109.5
H25B C25 H25C 109.5
C23 C26 H26A 109.5
C23 C26 H26B 109.5
H26A C26 H26B 109.5
C23 C26 H26C 109.5
H26A C26 H26C 109.5
H26B C26 H26C 109.5
C23 C24' H24D 109.5
C23 C24' H24E 109.5
H24D C24' H24E 109.5
C23 C24' H24F 109.5
H24D C24' H24F 109.5
H24E C24' H24F 109.5
C23 C25' H25D 109.5
C23 C25' H25E 109.5
H25D C25' H25E 109.5
C23 C25' H25F 109.5
H25D C25' H25F 109.5
H25E C25' H25F 109.5
C23 C26' H26D 109.5
C23 C26' H26E 109.5
H26D C26' H26E 109.5
C23 C26' H26F 109.5
H26D C26' H26F 109.5
H26E C26' H26F 109.5
C28 C27 C22 125.0(4)
C28 C27 H27 117.5
C22 C27 H27 117.5
C27 C28 C33 116.2(4)
C27 C28 C29 121.9(4)
C33 C28 C29 121.9(4)
C28 C29 C31 109.4(4)
C28 C29 C30 112.8(4)
C31 C29 C30 107.4(5)
C28 C29 C32 110.5(4)
C31 C29 C32 109.6(5)
C30 C29 C32 107.1(5)
C29 C30 H30A 109.5
C29 C30 H30B 109.5
H30A C30 H30B 109.5
C29 C30 H30C 109.5
H30A C30 H30C 109.5
H30B C30 H30C 109.5
C29 C31 H31A 109.5
C29 C31 H31B 109.5
H31A C31 H31B 109.5
C29 C31 H31C 109.5
H31A C31 H31C 109.5
H31B C31 H31C 109.5
C29 C32 H32A 109.5
C29 C32 H32B 109.5
H32A C32 H32B 109.5
C29 C32 H32C 109.5
H32A C32 H32C 109.5
H32B C32 H32C 109.5
O2 C33 C20 117.8(4)
O2 C33 C28 121.8(4)
C20 C33 C28 120.3(4)
O4 C34 C35 110.4(5)
O4 C34 C36 109.9(5)
C35 C34 C36 112.8(7)
O4 C34 H34 107.9
C35 C34 H34 107.9
C36 C34 H34 107.9
C34 C35 H35A 109.5
C34 C35 H35B 109.5
H35A C35 H35B 109.5
C34 C35 H35C 109.5
H35A C35 H35C 109.5
H35B C35 H35C 109.5
C34 C36 H36A 109.5
C34 C36 H36B 109.5
H36A C36 H36B 109.5
C34 C36 H36C 109.5
H36A C36 H36C 109.5
H36B C36 H36C 109.5
O3 C37 C39 112.1(6)
O3 C37 C38 111.4(5)
C39 C37 C38 110.3(5)
O3 C37 H37 107.6
C39 C37 H37 107.6
C38 C37 H37 107.6
C37 C38 H38A 109.5
C37 C38 H38B 109.5
H38A C38 H38B 109.5
C37 C38 H38C 109.5
H38A C38 H38C 109.5
H38B C38 H38C 109.5
C37 C39 H39A 109.5
C37 C39 H39B 109.5
H39A C39 H39B 109.5
C37 C39 H39C 109.5
H39A C39 H39C 109.5
H39B C39 H39C 109.5
N2 C40 C41 179.0(6)
C40 C41 H41A 109.5
C40 C41 H41B 109.5
H41A C41 H41B 109.5
C40 C41 H41C 109.5
H41A C41 H41C 109.5
H41B C41 H41C 109.5
C16 N1 C19 110.3(3)
C16 N1 C15 111.3(3)
C19 N1 C15 107.6(3)
C16 N1 Zr1 119.8(2)
C19 N1 Zr1 103.5(2)
C15 N1 Zr1 103.5(2)
C40 N2 Zr1 169.9(4)
C1 O1 Zr1 142.4(3)
C33 O2 Zr1 139.8(3)
C34 O4 Zr1 171.7(3)
C37 O3 Zr1 154.4(3)
O4 Zr1 O3 101.15(14)
O4 Zr1 O1 97.92(13)
O3 Zr1 O1 100.80(13)
O4 Zr1 O2 100.25(12)
O3 Zr1 O2 95.71(14)
O1 Zr1 O2 152.53(12)
O4 Zr1 N2 84.58(13)
O3 Zr1 N2 173.36(14)
O1 Zr1 N2 81.54(12)
O2 Zr1 N2 79.86(13)
O4 Zr1 N1 166.98(13)
O3 Zr1 N1 91.72(12)
O1 Zr1 N1 77.56(12)
O2 Zr1 N1 80.16(11)
N2 Zr1 N1 82.68(12)

loop_
_geom_bond_atom_site_label_1
_geom_bond_atom_site_label_2
_geom_bond_distance
C1 O1 1.342(5)
C1 C14 1.381(6)
C1 C2 1.405(7)
C2 C7 1.393(6)
C2 C3 1.531(7)
C3 C6 1.517(7)
C3 C5 1.547(7)
C3 C4 1.564(7)
C4 H4A 0.9800
C4 H4B 0.9800
C4 H4C 0.9800
C5 H5A 0.9800
C5 H5B 0.9800
C5 H5C 0.9800
C6 H6A 0.9800
C6 H6B 0.9800
C6 H6C 0.9800
C7 C8 1.380(7)
C7 H7 0.9500
C8 C13 1.375(7)
C8 C9 1.570(6)
C9 C10' 1.538(2)
C9 C11 1.538(2)
C9 C11' 1.539(2)
C9 C12 1.540(2)
C9 C10 1.543(2)
C9 C12' 1.541(2)
C10 H10A 0.9800
C10 H10B 0.9800
C10 H10C 0.9800
C11 H11A 0.9800
C11 H11B 0.9800
C11 H11C 0.9800
C10' H10D 0.9800
C10' H10E 0.9800
C10' H10F 0.9800
C11' H11D 0.9800
C11' H11E 0.9800
C11' H11F 0.9800
C12' H12A 0.9800
C12' H12B 0.9800
C12' H12C 0.9800
C12 H12D 0.9800
C12 H12E 0.9800
C12 H12F 0.9800
C13 C14 1.388(6)
C13 H13A 0.9500
C14 C15 1.506(7)
C15 N1 1.519(5)
C15 H15A 0.9900
C15 H15B 0.9900
C16 N1 1.476(5)
C16 C17 1.535(6)
C16 H16A 0.9900
C16 H16B 0.9900
C17 C18 1.508(8)
C17 H17A 0.9900
C17 H17B 0.9900
C18 H18A 0.9800
C18 H18B 0.9800
C18 H18C 0.9800
C19 N1 1.491(5)
C19 C20 1.526(6)
C19 H19A 0.9900
C19 H19B 0.9900
C20 C21 1.381(6)
C20 C33 1.397(6)
C21 C22 1.390(7)
C21 H21 0.9500
C22 C27 1.387(7)
C22 C23 1.511(7)
C23 C24 1.537(2)
C23 C25' 1.538(2)
C23 C26 1.539(2)
C23 C26' 1.541(2)
C23 C24' 1.541(2)
C23 C25 1.541(2)
C24 H24A 0.9800
C24 H24B 0.9800
C24 H24C 0.9800
C25 H25A 0.9800
C25 H25B 0.9800
C25 H25C 0.9800
C26 H26A 0.9800
C26 H26B 0.9800
C26 H26C 0.9800
C24' H24D 0.9800
C24' H24E 0.9800
C24' H24F 0.9800
C25' H25D 0.9800
C25' H25E 0.9800
C25' H25F 0.9800
C26' H26D 0.9800
C26' H26E 0.9800
C26' H26F 0.9800
C27 C28 1.383(6)
C27 H27 0.9500
C28 C33 1.423(6)
C28 C29 1.532(6)
C29 C31 1.537(8)
C29 C30 1.543(6)
C29 C32 1.555(8)
C30 H30A 0.9800
C30 H30B 0.9800
C30 H30C 0.9800
C31 H31A 0.9800
C31 H31B 0.9800
C31 H31C 0.9800
C32 H32A 0.9800
C32 H32B 0.9800
C32 H32C 0.9800
C33 O2 1.344(5)
C34 O4 1.388(5)
C34 C35 1.492(9)
C34 C36 1.510(9)
C34 H34 1.0000
C35 H35A 0.9800
C35 H35B 0.9800
C35 H35C 0.9800
C36 H36A 0.9800
C36 H36B 0.9800
C36 H36C 0.9800
C37 O3 1.403(6)
C37 C39 1.463(9)
C37 C38 1.514(8)
C37 H37 1.0000
C38 H38A 0.9800
C38 H38B 0.9800
C38 H38C 0.9800
C39 H39A 0.9800
C39 H39B 0.9800
C39 H39C 0.9800
C40 N2 1.145(6)
C40 C41 1.440(7)
C41 H41A 0.9800
C41 H41B 0.9800
C41 H41C 0.9800
N1 Zr1 2.472(3)
N2 Zr1 2.422(4)
O1 Zr1 2.031(3)
O2 Zr1 2.042(3)
O4 Zr1 1.919(3)
O3 Zr1 1.943(3)
